data_1575777
loop_
_publ_author_name
'Liang, Gang'
'Chen, De-Jian'
'Long, Zhu-Jun'
'Zhuo, Hao'
'Zhong, Xiao-Feng'
'Chen, Xiong-Hai'
'Shao, Huai-Yu'
'Mo, Zong-Wen'
'Chen, Xiao-Ming'

_publ_section_title
;
 Efficient capture of trace benzene vapor by metal-organic frameworks
 modified with macrocyclic pyridyl ligands.
;
_journal_issue 42
_journal_name_full 'Chemical science'
_journal_page_first 19867
_journal_page_last 19875
_journal_paper_doi 10.1039/d5sc05093f
_journal_volume 16
_journal_year 2025
_chemical_formula_moiety 'C71.359 H36.026 Fe3 N3.998 O15'
_chemical_formula_sum 'C71.36 H36.03 Fe3 N4 O15'
_chemical_formula_weight 1356.94
_space_group_crystal_system hexagonal
_space_group_IT_number 187
_space_group_name_Hall 'P -6 2'
_space_group_name_H-M_alt 'P -6 m 2'
_atom_sites_solution_hydrogens geom
_atom_sites_solution_primary iterative
_audit_creation_date 2025-01-20
_audit_creation_method
;
Olex2 1.3
(compiled 2020.11.12 svn.r5f609507 for OlexSys, GUI svn.r6408)
;
_audit_update_record
;
2025-02-15 deposited with the CCDC.	2025-09-16 downloaded from the CCDC.
;
_cell_angle_alpha 90
_cell_angle_beta 90
_cell_angle_gamma 120
_cell_formula_units_Z 1
_cell_length_a 19.5213(6)
_cell_length_b 19.5213(6)
_cell_length_c 11.4015(6)
_cell_measurement_reflns_used 4872
_cell_measurement_temperature 293(2)
_cell_measurement_theta_max 68.5380
_cell_measurement_theta_min 3.8280
_cell_volume 3762.8(3)
_computing_cell_refinement 'CrysAlisPro 1.171.42.94a (Rigaku OD, 2023)'
_computing_data_collection 'CrysAlisPro 1.171.42.94a (Rigaku OD, 2023)'
_computing_data_reduction 'CrysAlisPro 1.171.42.94a (Rigaku OD, 2023)'
_computing_molecular_graphics 'Olex2 1.3 (Dolomanov et al., 2009)'
_computing_publication_material 'Olex2 1.3 (Dolomanov et al., 2009)'
_computing_structure_refinement 'SHELXL 2018/3 (Sheldrick, 2015)'
_computing_structure_solution 'olex2.solve 1.3 (Bourhis et al., 2015)'
_diffrn_ambient_environment air
_diffrn_ambient_temperature 293(2)
_diffrn_detector 'Hybrid Pixel Array Detector'
_diffrn_detector_area_resol_mean 10.0000
_diffrn_detector_type HyPix
_diffrn_measured_fraction_theta_full 0.999
_diffrn_measured_fraction_theta_max 0.981
_diffrn_measurement_details
;
List of Runs (angles in degrees, time in seconds):

  # Type    Start    End  Width  t~exp~   \w     \q     \k     \f   Frames
#--------------------------------------------------------------------------
  1  \w    -45.00  23.00   0.50   10.22    --  -48.55  43.00  -3.00  136
  2  \w   -106.00 -80.00   0.50   45.87    --  -91.75 -51.00 133.00   52
  3  \w    -48.00 -23.00   0.50   45.87    --  -91.75  43.00  -3.00   50
  4  \w   -157.00-124.00   0.50   45.87    --  -91.75 -51.00 133.00   66
  5  \w   -118.00 -80.00   0.50   10.22    --  -48.55-125.00  60.00   76
  6  \w   -116.00 -78.00   0.50   10.22    --  -48.55-125.00  90.00   76
  7  \w    -66.00 -19.00   0.50   45.87    --  -91.75  57.00  60.00   94
  8  \w    -66.00 -26.00   0.50   45.87    --  -91.75  57.00 150.00   80
  9  \w    -48.00 -22.00   0.50   45.87    --  -91.75  57.00-120.00   52
 10  \w     56.00 110.00   0.50   45.87    --  108.82-125.00-120.00  108
 11  \w    106.00 171.00   0.50   45.87    --  108.82 125.00-120.00  130
 12  \w     39.00  65.00   0.50   45.87    --  108.82 -57.00 -60.00   52
 13  \w     37.00  65.00   0.50   45.87    --  108.82 -57.00-180.00   56
 14  \w     40.00  66.00   0.50   45.87    --  108.82 -57.00-120.00   52
 15  \w     39.00  66.00   0.50   45.87    --  108.82 -57.00-150.00   54
 16  \w    103.00 173.00   0.50   45.87    --  108.82 127.00-158.00  140
;
_diffrn_measurement_device 'four-circle diffractometer'
_diffrn_measurement_device_type 'XtaLAB Synergy, Dualflex, HyPix'
_diffrn_measurement_method '\w scans'
_diffrn_orient_matrix_type 'CrysAlisPro convention (1999,Acta A55,543-557)'
_diffrn_orient_matrix_UB_11 0.0508455000
_diffrn_orient_matrix_UB_12 -0.0365440000
_diffrn_orient_matrix_UB_13 -0.0365748000
_diffrn_orient_matrix_UB_21 0.0246560000
_diffrn_orient_matrix_UB_22 0.0500930000
_diffrn_orient_matrix_UB_23 -0.1128308000
_diffrn_orient_matrix_UB_31 0.0715100000
_diffrn_orient_matrix_UB_32 0.0666921000
_diffrn_orient_matrix_UB_33 0.0647772000
_diffrn_radiation_monochromator mirror
_diffrn_radiation_probe x-ray
_diffrn_radiation_type 'Cu K\a'
_diffrn_radiation_wavelength 1.54184
_diffrn_reflns_av_R_equivalents 0.0618
_diffrn_reflns_av_unetI/netI 0.0408
_diffrn_reflns_Laue_measured_fraction_full 0.999
_diffrn_reflns_Laue_measured_fraction_max 0.981
_diffrn_reflns_limit_h_max 23
_diffrn_reflns_limit_h_min -17
_diffrn_reflns_limit_k_max 23
_diffrn_reflns_limit_k_min -23
_diffrn_reflns_limit_l_max 14
_diffrn_reflns_limit_l_min -13
_diffrn_reflns_number 16498
_diffrn_reflns_point_group_measured_fraction_full 0.983
_diffrn_reflns_point_group_measured_fraction_max 0.942
_diffrn_reflns_theta_full 67.684
_diffrn_reflns_theta_max 77.404
_diffrn_reflns_theta_min 3.877
_diffrn_source 'micro-focus sealed X-ray tube'
_diffrn_source_type 'PhotonJet (Cu) X-ray Source'
_exptl_absorpt_coefficient_mu 2.543
_exptl_absorpt_correction_T_max 1.00000
_exptl_absorpt_correction_T_min 0.46657
_exptl_absorpt_correction_type multi-scan
_exptl_absorpt_process_details
;
CrysAlisPro 1.171.42.94a (Rigaku Oxford Diffraction, 2023)
Empirical absorption correction using spherical harmonics,
implemented in SCALE3 ABSPACK scaling algorithm.
;
_exptl_crystal_density_diffrn 0.599
_exptl_crystal_description block
_exptl_crystal_F_000 690
_exptl_crystal_size_max 0.2
_exptl_crystal_size_mid 0.1
_exptl_crystal_size_min 0.1
_refine_diff_density_max 0.578
_refine_diff_density_min -0.507
_refine_diff_density_rms 0.056
_refine_ls_abs_structure_details
;
 Refined as an inversion twin.
;
_refine_ls_abs_structure_Flack 0.104(15)
_refine_ls_extinction_coef 0.0014(7)
_refine_ls_extinction_expression Fc^*^=kFc[1+0.001xFc^2^\l^3^/sin(2\q)]^-1/4^
_refine_ls_extinction_method 'SHELXL-2018/3 (Sheldrick 2018)'
_refine_ls_goodness_of_fit_ref 1.002
_refine_ls_hydrogen_treatment constr
_refine_ls_matrix_type full
_refine_ls_number_parameters 135
_refine_ls_number_reflns 2889
_refine_ls_number_restraints 218
_refine_ls_restrained_S_all 0.995
_refine_ls_R_factor_all 0.0911
_refine_ls_R_factor_gt 0.0734
_refine_ls_shift/su_max 0.001
_refine_ls_shift/su_mean 0.000
_refine_ls_structure_factor_coef Fsqd
_refine_ls_weighting_details 'w=1/[\s^2^(Fo^2^)+(0.1695P)^2^] where P=(Fo^2^+2Fc^2^)/3'
_refine_ls_weighting_scheme calc
_refine_ls_wR_factor_gt 0.2085
_refine_ls_wR_factor_ref 0.2275
_reflns_Friedel_coverage 0.830
_reflns_Friedel_fraction_full 0.966
_reflns_Friedel_fraction_max 0.900
_reflns_number_gt 2053
_reflns_number_total 2889
_reflns_threshold_expression 'I > 2\s(I)'
_cod_data_source_file d5sc05093f2.cif
_cod_data_source_block WYU-103
_cod_depositor_comments 'Adding full bibliography for 1575776--1575784.cif.'
_cod_database_code 1575777
_shelx_shelxl_version_number 2018/3
_shelx_space_group_comment
;
The symmetry employed for this shelxl refinement is uniquely defined
by the following loop, which should always be used as a source of
symmetry information in preference to the above space-group names.
They are only intended as comments.
;
_shelx_estimated_absorpt_t_max 0.785
_shelx_estimated_absorpt_t_min 0.630
_reflns_odcompleteness_completeness 99.85
_reflns_odcompleteness_iscentric 1
_reflns_odcompleteness_theta 66.97
_olex2_refinement_description
;
1. Twinned data refinement
 Scales: 0.896(16)
 0.104(16)
2. Fixed Uiso
 At 1.2 times of:
  All C(H) groups
3. Shared sites
{N1, C4}
4. Restrained distances
 C10-C12
 1.4 with sigma of 0.02
 N005-C16
 1.4 with sigma of 0.02
 C16-C10
 1.4 with sigma of 0.02
 C4-C27
 1.4 with sigma of 0.02
 C5-C4
 2.8 with sigma of 0.02
 C6-C27
 1.4 with sigma of 0.02
 C5-C6
 1.4 with sigma of 0.02
 C6-C5
 1.4 with sigma of 0.02
 C5-C27
 2.5 with sigma of 0.02
 O11-C27
 1.2 with sigma of 0.02
5. Uiso/Uaniso restraints and constraints
Uanis(N1) \\sim Ueq: with sigma of 0.001 and sigma for terminal atoms of 0.002
Uanis(C16) \\sim Ueq, Uanis(C12) \\sim Ueq, Uanis(C10) \\sim Ueq: with sigma of
0.001 and sigma for terminal atoms of 0.002
Uanis(C6) \\sim Ueq, Uanis(C5) \\sim Ueq: with sigma of 0.001 and sigma for
terminal atoms of 0.002
Uanis(C5) \\sim Ueq: with sigma of 0.001 and sigma for terminal atoms of 0.002
Uanis(C27) \\sim Ueq: with sigma of 0.001 and sigma for terminal atoms of 0.002
Uanis(O11) \\sim Ueq: with sigma of 0.01 and sigma for terminal atoms of 0.02
Uanis(N005) \\sim Ueq: with sigma of 0.01 and sigma for terminal atoms of 0.02
Uanis(N1) = Uanis(C4)
6. Rigid body (RIGU) restrains
 All non-hydrogen atoms
 with sigma for 1-2 distances of 0.001 and sigma for 1-3 distances of 0.002
 C27
 with sigma for 1-2 distances of 0.01 and sigma for 1-3 distances of 0.02
7. Others
 Fixed Sof: N005(0.16668) C0(0.5) H0(0.5) C1(0.5) H1(0.5) C10(0.16775)
 H10(0.16775) C12(0.08333) C16(0.16775) H16(0.16775) C2(0.5) H2(0.5) C3(0.5)
 H3(0.5) N1(0.1665) C4(0.08333) C5(0.02778) C6(0.08333) C27(0.16667)
 O11(0.16667)
8.a Ternary CH refined with riding coordinates:
 C004(H004)
8.b Aromatic/amide H refined with riding coordinates:
 C00A(H00A), C0(H0), C1(H1), C10(H10), C16(H16), C2(H2), C3(H3)
;
_smtbx_masks_void_probe_radius 1.2
_smtbx_masks_void_truncation_radius 1.2
_olex2_submission_special_instructions 'No special instructions were received'
_oxdiff_exptl_absorpt_empirical_details
;
Empirical correction (ABSPACK) includes:
- Absorption correction using spherical harmonics
- Frame scaling
;
_oxdiff_exptl_absorpt_empirical_full_max 1.771
_oxdiff_exptl_absorpt_empirical_full_min 0.391

loop_
_space_group_symop_operation_xyz
'x, y, z'
'-y, x-y, z'
'-x+y, -x, z'
'x, y, -z'
'-y, x-y, -z'
'-x+y, -x, -z'
'-y, -x, z'
'-x+y, y, z'
'x, x-y, z'
'-y, -x, -z'
'-x+y, y, -z'
'x, x-y, -z'

loop_
_atom_site_label
_atom_site_type_symbol
_atom_site_fract_x
_atom_site_fract_y
_atom_site_fract_z
_atom_site_U_iso_or_equiv
_atom_site_adp_type
_atom_site_occupancy
_atom_site_site_symmetry_order
_atom_site_calc_flag
_atom_site_refinement_flags_posn
_atom_site_refinement_flags_adp
_atom_site_refinement_flags_occupancy
_atom_site_disorder_assembly
_atom_site_disorder_group
Fe01 Fe 0.61037(4) 0.38963(4) 0.500000 0.0702(5) Uani 1 4 d S T P . .
O002 O 0.666667 0.333333 0.500000 0.062(2) Uani 1 12 d S T P . .
O003 O 0.5318(3) 0.3236(2) 0.3775(5) 0.0988(14) Uani 1 1 d . . . . .
C004 C 0.000000 0.000000 0.1149(11) 0.063(2) Uani 1 6 d S T P . .
H004 H -0.000001 -0.000001 0.200843 0.076 Uiso 1 6 calc R U P . .
N005 N 0.5473(5) 0.4527(5) 0.500000 0.099(3) Uani 0.6667 4 d DS TU P B .
C006 C 0.0819(4) 0.04096(19) 0.0638(6) 0.0625(13) Uani 1 2 d S T P . .
C007 C 0.2238(4) 0.1119(2) 0.0635(7) 0.0757(16) Uani 1 2 d S T P . .
C008 C 0.2980(4) 0.1490(2) 0.1323(7) 0.0757(16) Uani 1 2 d S T P . .
C009 C 0.4345(4) 0.2173(2) 0.2673(7) 0.0799(16) Uani 1 2 d S T P . .
C00A C 0.1517(4) 0.0759(2) 0.1207(7) 0.0736(16) Uani 1 2 d S T P . .
H00A H 0.151400 0.075700 0.202259 0.088 Uiso 1 2 calc R U P A .
C00B C 0.5070(4) 0.2535(2) 0.3457(7) 0.0713(15) Uani 1 2 d S T P A .
C0 C 0.4152(8) 0.2615(9) 0.2021(16) 0.103(5) Uani 0.5 1 d . . P A 2
H0 H 0.447257 0.316209 0.205367 0.123 Uiso 0.5 1 calc R U P A 2
C1 C 0.3490(9) 0.2296(9) 0.1290(19) 0.118(6) Uani 0.5 1 d . . P A 2
H1 H 0.339598 0.261803 0.079418 0.142 Uiso 0.5 1 calc R U P A 2
C10 C 0.4861(11) 0.5139(11) 0.392(3) 0.148(2) Uani 0.3355 2 d DS TU P B .
H10 H 0.472200 0.527800 0.321335 0.177 Uiso 0.3355 2 calc R U P . .
C12 C 0.466(2) 0.534(2) 0.500000 0.157(2) Uani 0.3333 4 d DS TU P . .
C16 C 0.5276(11) 0.4724(11) 0.393(3) 0.140(2) Uani 0.3355 2 d DS TU P . .
H16 H 0.541800 0.458200 0.323396 0.168 Uiso 0.3355 2 calc R U P B .
C2 C 0.3895(10) 0.2539(12) 0.2641(17) 0.107(6) Uani 0.5 1 d . . P A 1
H2 H 0.405506 0.301609 0.302461 0.129 Uiso 0.5 1 calc R U P A 1
C3 C 0.3182(8) 0.2156(10) 0.1998(15) 0.102(5) Uani 0.5 1 d . . P A 1
H3 H 0.283856 0.235537 0.202817 0.123 Uiso 0.5 1 calc R U P A 1
N1 N 0.4162(5) 0.5838(5) 0.500000 0.167(2) Uani 0.666 4 d S TU P B 3
C4 C 0.4162(5) 0.5838(5) 0.500000 0.167(2) Uani 0.3333 4 d DS T P B 4
C5 C 0.333333 0.666667 0.500000 0.1665(17) Uani 0.3334 12 d DS TU P . .
C6 C 0.4163(11) 0.7082(6) 0.500000 0.167(2) Uani 0.3333 4 d DS TU P B .
C27 C 0.4607(14) 0.6682(15) 0.500000 0.168(3) Uani 0.3333 2 d DS TU P . .
O11 O 0.5311(18) 0.706(2) 0.500000 0.197(10) Uani 0.3333 2 d DS TU P B .

loop_
_atom_site_aniso_label
_atom_site_aniso_U_11
_atom_site_aniso_U_22
_atom_site_aniso_U_33
_atom_site_aniso_U_23
_atom_site_aniso_U_13
_atom_site_aniso_U_12
Fe01 0.0566(6) 0.0566(6) 0.0951(10) 0.000 0.000 0.0266(7)
O002 0.054(3) 0.054(3) 0.078(7) 0.000 0.000 0.0272(16)
O003 0.086(3) 0.079(2) 0.127(3) -0.018(2) -0.041(2) 0.0389(19)
C004 0.060(3) 0.060(3) 0.069(6) 0.000 0.000 0.0300(14)
N005 0.072(5) 0.072(5) 0.146(5) 0.000 0.000 0.032(5)
C006 0.062(2) 0.054(2) 0.073(3) 0.0003(11) 0.001(2) 0.0312(12)
C007 0.056(3) 0.077(3) 0.088(4) -0.0005(11) -0.001(2) 0.0279(13)
C008 0.056(3) 0.073(3) 0.093(4) -0.0005(13) -0.001(3) 0.0278(14)
C009 0.051(3) 0.086(3) 0.091(4) -0.0053(14) -0.011(3) 0.0254(14)
C00A 0.062(3) 0.078(3) 0.075(4) 0.0010(11) 0.002(2) 0.0311(13)
C00B 0.053(3) 0.073(2) 0.082(4) -0.0030(13) -0.006(3) 0.0264(14)
C0 0.062(6) 0.079(6) 0.140(11) 0.005(7) -0.033(7) 0.015(5)
C1 0.082(7) 0.073(4) 0.172(14) 0.014(6) -0.058(8) 0.017(4)
C10 0.148(2) 0.148(2) 0.149(3) 0.0018(9) -0.0018(9) 0.0748(16)
C12 0.158(2) 0.158(2) 0.156(3) 0.000 0.000 0.0781(16)
C16 0.140(2) 0.140(2) 0.139(3) 0.0015(9) -0.0015(9) 0.0696(16)
C2 0.082(8) 0.111(9) 0.136(13) -0.041(9) -0.043(8) 0.053(7)
C3 0.074(7) 0.108(7) 0.142(11) -0.043(8) -0.041(7) 0.057(6)
N1 0.167(2) 0.167(2) 0.168(3) 0.000 0.000 0.0847(15)
C4 0.167(2) 0.167(2) 0.168(3) 0.000 0.000 0.0847(15)
C5 0.1666(16) 0.1666(16) 0.167(2) 0.000 0.000 0.0833(8)
C6 0.167(2) 0.167(3) 0.167(3) 0.000 0.000 0.0834(11)
C27 0.168(3) 0.167(3) 0.168(3) 0.000 0.000 0.0839(19)
O11 0.168(4) 0.175(13) 0.25(3) 0.000 0.000 0.085(5)

loop_
_atom_type_symbol
_atom_type_description
_atom_type_scat_dispersion_real
_atom_type_scat_dispersion_imag
_atom_type_scat_source
C C 0.0181 0.0091 'International Tables Vol C Tables 4.2.6.8 and 6.1.1.4'
H H 0.0000 0.0000 'International Tables Vol C Tables 4.2.6.8 and 6.1.1.4'
Fe Fe -1.1336 3.1974 'International Tables Vol C Tables 4.2.6.8 and 6.1.1.4'
N N 0.0311 0.0180 'International Tables Vol C Tables 4.2.6.8 and 6.1.1.4'
O O 0.0492 0.0322 'International Tables Vol C Tables 4.2.6.8 and 6.1.1.4'

loop_
_geom_angle_atom_site_label_1
_geom_angle_atom_site_label_2
_geom_angle_atom_site_label_3
_geom_angle
_geom_angle_site_symmetry_1
_geom_angle_site_symmetry_3
_geom_angle_publ_flag
O002 Fe01 O003 96.08(14) . 10_666 ?
O002 Fe01 O003 96.08(14) . 4_556 ?
O002 Fe01 O003 96.08(14) . 7_665 ?
O002 Fe01 O003 96.08(14) . . ?
O002 Fe01 N005 180.00(4) . . ?
O003 Fe01 O003 90.0(3) 10_666 4_556 ?
O003 Fe01 O003 88.8(3) 10_666 7_665 ?
O003 Fe01 O003 88.8(3) 4_556 . ?
O003 Fe01 O003 167.8(3) 7_665 4_556 ?
O003 Fe01 O003 167.8(3) 10_666 . ?
O003 Fe01 O003 90.0(3) 7_665 . ?
O003 Fe01 N005 83.92(14) 7_665 . ?
O003 Fe01 N005 83.92(14) . . ?
O003 Fe01 N005 83.92(14) 4_556 . ?
O003 Fe01 N005 83.92(14) 10_666 . ?
Fe01 O002 Fe01 120.005(1) 3_665 2_655 ?
Fe01 O002 Fe01 119.998(1) 2_655 . ?
Fe01 O002 Fe01 119.998(1) 3_665 . ?
C00B O003 Fe01 131.3(4) . . ?
C006 C004 H004 112.8 2 . ?
C006 C004 H004 112.8 3 . ?
C006 C004 H004 112.8 . . ?
C006 C004 C006 105.9(6) 3 2 ?
C006 C004 C006 106.0(6) 3 . ?
C006 C004 C006 105.9(6) . 2 ?
C16 N005 Fe01 118.7(18) 4_556 . ?
C16 N005 Fe01 118.7(18) . . ?
C16 N005 C16 123(4) 4_556 . ?
C006 C006 C004 112.8(5) 4 . ?
C00A C006 C004 128.4(7) . . ?
C00A C006 C006 118.8(4) . 4 ?
C007 C007 C008 122.0(4) 4 . ?
C00A C007 C007 118.2(5) . 4 ?
C00A C007 C008 119.8(7) . . ?
C1 C008 C007 121.1(7) . . ?
C1 C008 C007 121.1(7) 9 . ?
C3 C008 C007 120.2(6) 9 . ?
C3 C008 C007 120.2(6) . . ?
C3 C008 C3 105.2(14) 9 . ?
C0 C009 C00B 121.9(7) . . ?
C0 C009 C00B 121.9(7) 9 . ?
C2 C009 C00B 117.4(7) 9 . ?
C2 C009 C00B 117.4(7) . . ?
C2 C009 C2 113.2(16) . 9 ?
C006 C00A C007 123.1(7) . . ?
C006 C00A H00A 118.5 . . ?
C007 C00A H00A 118.5 . . ?
O003 C00B O003 127.5(7) . 9 ?
O003 C00B C009 116.2(3) . . ?
O003 C00B C009 116.2(3) 9 . ?
C009 C0 H0 118.5 . . ?
C009 C0 C1 122.9(14) . . ?
C1 C0 H0 118.5 . . ?
C008 C1 C0 118.2(14) . . ?
C008 C1 H1 120.9 . . ?
C0 C1 H1 120.9 . . ?
C12 C10 H10 121.2 . . ?
C16 C10 H10 121.2 . . ?
C16 C10 C12 118(5) . . ?
C10 C12 C10 123(6) 4_556 . ?
C10 C12 N1 118(3) . . ?
C10 C12 N1 118(3) 4_556 . ?
C10 C12 C4 118(3) 4_556 . ?
C10 C12 C4 118(3) . . ?
N005 C16 C10 119(4) . . ?
N005 C16 H16 120.3 . . ?
C10 C16 H16 120.3 . . ?
C009 C2 H2 121.6 . . ?
C009 C2 C3 116.9(14) . . ?
C3 C2 H2 121.6 . . ?
C008 C3 C2 121.9(12) . . ?
C008 C3 H3 119.0 . . ?
C2 C3 H3 119.0 . . ?
C27 N1 C12 118.2(11) 7_665 . ?
C27 N1 C12 118.2(11) . . ?
C27 N1 C27 124(2) . 7_665 ?
C27 C4 C12 118.2(11) 7_665 . ?
C27 C4 C12 118.2(11) . . ?
C27 C4 C27 124(2) . 7_665 ?
C6 C5 C6 119.999(1) 3_565 . ?
C6 C5 C6 120.001(5) 2_665 . ?
C6 C5 C6 120.000(1) 2_665 3_565 ?
C5 C6 C27 121.7(12) . . ?
C5 C6 C27 121.7(12) . 9_565 ?
C27 C6 C27 117(2) . 9_565 ?
C6 C27 N1 116.5(19) . . ?
C6 C27 C4 116.5(19) . . ?
O11 C27 N1 125(3) . . ?
O11 C27 C4 125(3) . . ?
O11 C27 C6 119(3) . . ?

loop_
_geom_bond_atom_site_label_1
_geom_bond_atom_site_label_2
_geom_bond_distance
_geom_bond_site_symmetry_2
_geom_bond_publ_flag
Fe01 O002 1.9034(14) . ?
Fe01 O003 1.997(4) . ?
Fe01 O003 1.997(4) 4_556 ?
Fe01 O003 1.997(4) 10_666 ?
Fe01 O003 1.997(4) 7_665 ?
Fe01 N005 2.131(16) . ?
O003 C00B 1.256(5) . ?
C004 H004 0.9800 . ?
C004 C006 1.502(8) 2 ?
C004 C006 1.502(8) 3 ?
C004 C006 1.502(8) . ?
N005 C16 1.39(2) 4_556 ?
N005 C16 1.39(2) . ?
C006 C006 1.456(14) 4 ?
C006 C00A 1.346(10) . ?
C007 C007 1.448(17) 4 ?
C007 C008 1.479(11) . ?
C007 C00A 1.382(10) . ?
C008 C1 1.379(15) . ?
C008 C1 1.379(15) 9 ?
C008 C3 1.388(15) 9 ?
C008 C3 1.388(15) . ?
C009 C00B 1.516(9) . ?
C009 C0 1.329(16) 9 ?
C009 C0 1.329(16) . ?
C009 C2 1.383(17) 9 ?
C009 C2 1.383(17) . ?
C00A H00A 0.9300 . ?
C0 H0 0.9300 . ?
C0 C1 1.395(18) . ?
C1 H1 0.9300 . ?
C10 H10 0.9300 . ?
C10 C12 1.40(3) . ?
C10 C16 1.40(3) . ?
C12 N1 1.70(7) . ?
C12 C4 1.70(7) . ?
C16 H16 0.9300 . ?
C2 H2 0.9300 . ?
C2 C3 1.411(18) . ?
C3 H3 0.9300 . ?
N1 C27 1.43(2) . ?
N1 C27 1.43(2) 7_665 ?
C4 C27 1.43(2) . ?
C4 C27 1.43(2) 7_665 ?
C5 C6 1.403(19) 2_665 ?
C5 C6 1.403(19) 3_565 ?
C5 C6 1.403(19) . ?
C6 C27 1.43(2) . ?
C6 C27 1.43(2) 9_565 ?
C27 O11 1.19(2) . ?

loop_
_geom_torsion_atom_site_label_1
_geom_torsion_atom_site_label_2
_geom_torsion_atom_site_label_3
_geom_torsion_atom_site_label_4
_geom_torsion
_geom_torsion_site_symmetry_1
_geom_torsion_site_symmetry_2
_geom_torsion_site_symmetry_3
_geom_torsion_site_symmetry_4
_geom_torsion_publ_flag
Fe01 O003 C00B O003 -7.2(14) . . . 9 ?
Fe01 O003 C00B C009 167.5(5) . . . . ?
Fe01 N005 C16 C10 180.000(11) . . . . ?
C004 C006 C00A C007 180.000(1) . . . . ?
C006 C004 C006 C006 56.1(6) 3 . . 4 ?
C006 C004 C006 C006 -56.1(6) 2 . . 4 ?
C006 C004 C006 C00A 123.9(6) 2 . . . ?
C006 C004 C006 C00A -123.9(6) 3 . . . ?
C006 C006 C00A C007 -0.004(2) 4 . . . ?
C007 C007 C008 C1 -65.5(14) 4 . . 9 ?
C007 C007 C008 C1 65.5(14) 4 . . . ?
C007 C007 C008 C3 113.1(11) 4 . . . ?
C007 C007 C008 C3 -113.1(11) 4 . . 9 ?
C007 C007 C00A C006 0.000(1) 4 . . . ?
C007 C008 C1 C0 175.6(15) . . . . ?
C007 C008 C3 C2 -178.2(14) . . . . ?
C008 C007 C00A C006 180.000(0) . . . . ?
C009 C0 C1 C008 6(3) . . . . ?
C009 C2 C3 C008 -7(3) . . . . ?
C00A C007 C008 C1 -114.5(14) . . . . ?
C00A C007 C008 C1 114.5(14) . . . 9 ?
C00A C007 C008 C3 66.9(11) . . . 9 ?
C00A C007 C008 C3 -66.9(11) . . . . ?
C00B C009 C0 C1 179.8(16) . . . . ?
C00B C009 C2 C3 -174.1(14) . . . . ?
C0 C009 C00B O003 23.5(14) . . . . ?
C0 C009 C00B O003 161.1(11) 9 . . . ?
C0 C009 C00B O003 -161.1(11) . . . 9 ?
C0 C009 C00B O003 -23.5(14) 9 . . 9 ?
C0 C009 C0 C1 36(3) 9 . . . ?
C1 C008 C1 C0 -46(3) 9 . . . ?
C10 C12 N1 C27 90.000(6) . . . 7_665 ?
C10 C12 N1 C27 90.000(6) 4_556 . . . ?
C10 C12 N1 C27 -90.000(6) 4_556 . . 7_665 ?
C10 C12 N1 C27 -90.000(6) . . . . ?
C10 C12 C4 C27 90.000(6) 4_556 . . . ?
C10 C12 C4 C27 90.000(6) . . . 7_665 ?
C10 C12 C4 C27 -90.000(6) . . . . ?
C10 C12 C4 C27 -90.000(6) 4_556 . . 7_665 ?
C12 C10 C16 N005 0.00(2) . . . . ?
C12 N1 C27 C6 180.0 . . . . ?
C12 N1 C27 O11 0.0 . . . . ?
C12 C4 C27 C6 180.0 . . . . ?
C12 C4 C27 O11 0.0 . . . . ?
C16 N005 C16 C10 0.000(18) 4_556 . . . ?
C16 C10 C12 C10 0.000(13) . . . 4_556 ?
C16 C10 C12 N1 180.000(11) . . . . ?
C16 C10 C12 C4 180.000(11) . . . . ?
C2 C009 C00B O003 -17.6(14) . . . . ?
C2 C009 C00B O003 17.6(14) 9 . . 9 ?
C2 C009 C00B O003 157.7(11) . . . 9 ?
C2 C009 C00B O003 -157.7(11) 9 . . . ?
C2 C009 C2 C3 -32(3) 9 . . . ?
C3 C008 C3 C2 42(3) 9 . . . ?
C5 C6 C27 N1 0.0 . . . . ?
C5 C6 C27 C4 0.0 . . . . ?
C5 C6 C27 O11 180.0 . . . . ?
C6 C5 C6 C27 180.0 3_565 . . 9_565 ?
C6 C5 C6 C27 180.0 2_665 . . . ?
C6 C5 C6 C27 0.0 2_665 . . 9_565 ?
C6 C5 C6 C27 0.0 3_565 . . . ?
C27 N1 C27 C6 0.0 7_665 . . . ?
C27 N1 C27 O11 180.0 7_665 . . . ?
C27 C4 C27 C6 0.0 7_665 . . . ?
C27 C4 C27 O11 180.0 7_665 . . . ?
C27 C6 C27 N1 180.0 9_565 . . . ?
C27 C6 C27 C4 180.0 9_565 . . . ?
C27 C6 C27 O11 0.0 9_565 . . . ?

loop_
_twin_individual_id
_twin_individual_mass_fraction_refined
1 0.896(16)
2 0.104(16)

loop_
_smtbx_masks_void_nr
_smtbx_masks_void_average_x
_smtbx_masks_void_average_y
_smtbx_masks_void_average_z
_smtbx_masks_void_volume
_smtbx_masks_void_count_electrons
_smtbx_masks_void_content
1 -0.629 -0.047 -0.204 2332.6 271.9 ?
